data_4345767
loop_
_publ_author_name
'Jing Li'
'Frank McCulley'
'Susan L. McDonnell'
'Norberto Masciocchi'
'Davide M. Proserpio'
'Angelo Sironi'

_publ_section_title
;
 X-ray powder diffraction as a tool for facing twins: the case of the
 monoclinic NbCoTe2 and TaCoTe2 phases
;
_journal_name_full 'Inorganic Chemistry'
_journal_page_first 4829
_journal_page_last 4833
_journal_paper_doi 10.1021/ic00074a029
_journal_volume 32
_journal_year 1993
_chemical_formula_sum 'Co Nb Te2'
_chemical_formula_weight 407.04
_space_group_IT_number 14
_symmetry_cell_setting monoclinic
_symmetry_Int_Tables_number 14
_symmetry_space_group_name_Hall '-P 2ybc'
_symmetry_space_group_name_H-M 'P 1 21/c 1'
_cell_angle_alpha 90.
_cell_angle_beta 117.487(3)
_cell_angle_gamma 90.
_cell_formula_units_Z 4
_cell_length_a 8.1612(4)
_cell_length_b 6.2976(3)
_cell_length_c 7.8518(4)
_cell_volume 358.00(3)
_diffrn_ambient_temperature 298
_diffrn_radiation_probe x-ray
_diffrn_radiation_type CuK\a
_diffrn_radiation_wavelength 1.5418
_exptl_absorpt_coefficient_mu 192.12
_exptl_crystal_density_diffrn 7.55
_exptl_crystal_F_000 688
_pd_proc_ls_prof_R_factor 0.122
_pd_proc_ls_prof_wR_factor 0.163
_refine_ls_R_I_factor 0.040
_cod_data_source_file Inorg-Chem-1993-32-4829-4833-2.cif
_cod_data_source_block NbCoTe2
_cod_original_sg_symbol_H-M 'P 21/c'
_cod_database_code 4345767

loop_
_symmetry_equiv_pos_site_id
_symmetry_equiv_pos_as_xyz
1 x,y,z
2 -x,1/2+y,1/2-z
3 -x,-y,-z
4 x,1/2-y,1/2+z

loop_
_atom_site_label
_atom_site_type_symbol
_atom_site_thermal_displace_type
_atom_site_fract_x
_atom_site_fract_y
_atom_site_fract_z
_atom_site_occupancy
_atom_site_U_iso_or_equiv
_atom_site_calc_flag
_atom_site_refinement_flags
_atom_site_disorder_assembly
_atom_site_disorder_group
Te1 Te Uiso 0.1786(3) 0.7517(6) 0.0914(3) 1.000 0.0058(10) . . . .
Te2 Te Uiso 0.7274(3) 0.7434(5) 0.6332(3) 1.000 0.0053(11) . . . .
Nb Nb Uiso 0.4908(5) 0.4857(7) 0.2011(4) 1.000 0.0165(13) . . . .
Co Co Uiso 0.3853(7) 0.6496(8) 0.4378(8) 1.000 0.014(3) . . . .

loop_
_geom_angle_atom_site_label_1
_geom_angle_atom_site_label_2
_geom_angle_atom_site_label_3
_geom_angle
_geom_angle_site_symmetry_1
_geom_angle_site_symmetry_2
_geom_angle_site_symmetry_3
_geom_angle_publ_flag
Nb Te1 Co 57.55(16) . . . yes
Nb Te1 Nb 69.44(14) . . 2_655 yes
Nb Te1 Co 65.87(16) . . 4_564 yes
Nb Te1 Co 61.96(16) 2_655 . . yes
Co Te1 Co 108.1(2) . . 4_564 yes
Nb Te1 Co 59.07(15) 2_655 . 4_564 yes
Nb Te2 Co 61.63(16) 2_655 . . yes
Nb Te2 Co 56.61(15) 3_666 . . yes
Co Te2 Co 58.22(19) . . 3_666 yes
Nb Te2 Co 66.30(16) 4_565 . . yes
Nb Te2 Nb 114.37(14) 2_655 . 3_666 yes
Nb Te2 Co 107.65(17) 2_655 . 3_666 yes
Nb Te2 Nb 69.89(12) 2_655 . 4_565 yes
Nb Te2 Co 54.41(16) 3_666 . 3_666 yes
Nb Te2 Nb 67.27(13) 3_666 . 4_565 yes
Nb Te2 Co 114.31(19) 4_565 . 3_666 yes
Te1 Nb Co 55.47(16) . . . yes
Te1 Nb Te1 165.01(14) . . 2_645 yes
Te1 Nb Te2 86.81(13) . . 2_645 yes
Te1 Nb Te2 77.67(13) . . 3_666 yes
Te1 Nb Co 110.99(19) . . 3_666 yes
Te1 Nb Te2 100.61(16) . . 4_564 yes
Te1 Nb Co 109.71(17) 2_645 . . yes
Te2 Nb Co 127.0(2) 2_645 . . yes
Te2 Nb Co 54.83(15) 3_666 . . yes
Co Nb Co 56.99(18) . . 3_666 yes
Te2 Nb Co 112.3(2) 4_564 . . yes
Te1 Nb Te2 106.02(16) 2_645 . 2_645 yes
Te1 Nb Te2 95.64(14) 2_645 . 3_666 yes
Te1 Nb Co 55.33(16) 2_645 . 3_666 yes
Te1 Nb Te2 82.50(14) 2_645 . 4_564 yes
Te2 Nb Te2 84.17(13) 2_645 . 3_666 yes
Te2 Nb Co 125.3(2) 2_645 . 3_666 yes
Te2 Nb Te2 110.11(13) 2_645 . 4_564 yes
Te2 Nb Co 53.06(16) 3_666 . 3_666 yes
Te2 Nb Te2 165.59(15) 3_666 . 4_564 yes
Te2 Nb Co 116.03(19) 4_564 . 3_666 yes
Te1 Co Te2 125.9(3) . . . yes
Te1 Co Nb 66.98(17) . . . yes
Te1 Co Te2 91.0(2) . . 3_666 yes
Te1 Co Nb 163.4(3) . . 3_666 yes
Te1 Co Te1 100.8(2) . . 4_565 yes
Te2 Co Nb 83.7(2) . . . yes
Te2 Co Te2 121.8(2) . . 3_666 yes
Te2 Co Nb 70.34(18) . . 3_666 yes
Te1 Co Te2 115.8(2) 4_565 . . yes
Te2 Co Nb 70.77(17) 3_666 . . yes
Nb Co Nb 123.0(2) . . 3_666 yes
Te1 Co Nb 160.3(3) 4_565 . . yes
Te2 Co Nb 81.24(18) 3_666 . 3_666 yes
Te1 Co Te2 95.0(2) 4_565 . 3_666 yes
Te1 Co Nb 65.60(18) 4_565 . 3_666 yes

loop_
_geom_bond_atom_site_label_1
_geom_bond_atom_site_label_2
_geom_bond_distance
_geom_bond_site_symmetry_1
_geom_bond_site_symmetry_2
_geom_bond_publ_flag
Te1 Nb 2.831(5) . . yes
Te1 Co 2.534(6) . . yes
Te1 Nb 2.837(5) . 2_655 yes
Te1 Co 2.562(7) . 4_564 yes
Te2 Co 2.558(7) . . yes
Te2 Nb 2.842(4) . 2_655 yes
Te2 Nb 3.014(5) . 3_666 yes
Te2 Co 2.609(6) . 3_666 yes
Te2 Nb 2.806(5) . 4_565 yes
Nb Co 2.596(7) . . yes
Nb Co 2.672(6) . 3_666 yes

loop_
_geom_torsion_atom_site_label_1
_geom_torsion_atom_site_label_2
_geom_torsion_atom_site_label_3
_geom_torsion_atom_site_label_4
_geom_torsion
_geom_torsion_site_symmetry_1
_geom_torsion_site_symmetry_2
_geom_torsion_site_symmetry_3
_geom_torsion_site_symmetry_4
_geom_torsion_publ_flag
Nb Te1 Nb Co 69.11(18) 2_655 . . . no
Co Te1 Nb Co 133.4(2) 4_564 . . . no
Co Te1 Nb Te2 140.3(2) . . . 2_645 no
Nb Te1 Nb Te2 -150.59(14) 2_655 . . 2_645 no
Co Te1 Nb Te2 -86.27(16) 4_564 . . 2_645 no
Co Te1 Nb Te2 55.57(17) . . . 3_666 no
Nb Te1 Nb Te2 124.69(11) 2_655 . . 3_666 no
Co Te1 Nb Te2 -171.00(17) 4_564 . . 3_666 no
Co Te1 Nb Co 13.5(2) . . . 3_666 no
Nb Te1 Nb Co 82.7(2) 2_655 . . 3_666 no
Co Te1 Nb Co 147.0(2) 4_564 . . 3_666 no
Co Te1 Nb Te2 -109.8(2) . . . 4_564 no
Nb Te1 Nb Te2 -40.72(11) 2_655 . . 4_564 no
Co Te1 Nb Te2 23.60(16) 4_564 . . 4_564 no
Co Te1 Co Te1 152.0(2) 4_564 . . 4_565 no
Co Te1 Co Te1 -150.6(2) 4_565 4_565 . . no
Nb Te1 Co Te2 -51.0(2) 3_666 4_565 . . no
Nb Te1 Co Te2 28.64(19) 4_565 4_565 . . no
Co Te1 Co Te2 -11.5(3) 4_565 4_565 . . no
Nb Te1 Co Te2 -68.58(17) . . . 3_666 no
Nb Te1 Co Te2 -150.9(2) 2_655 . . 3_666 no
Nb Te1 Nb Co 91.4(2) 2_645 2_645 . . no
Co Te1 Nb Co 154.7(3) 2_645 2_645 . . no
Co Te1 Nb Co 18.0(2) 3_666 2_645 . . no
Nb Te1 Co Nb -82.36(18) 2_655 . . . no
Co Te1 Co Nb -44.2(2) 4_564 . . . no
Nb Te1 Co Te1 170.0(3) 3_666 4_565 . . no
Nb Te1 Co Te1 -110.4(2) 4_565 4_565 . . no
Co Te1 Co Te2 -112.8(2) 4_564 . . 3_666 no
Co Te1 Co Te2 18.7(4) 4_564 . . . no
Nb Te1 Co Te1 -163.8(3) . . . 4_565 no
Nb Te1 Co Te1 113.8(2) 2_655 . . 4_565 no
Nb Te1 Co Te2 -19.4(2) 2_655 . . . no
Nb Te1 Co Te2 62.9(3) . . . . no
Nb Te2 Co Nb -128.4(2) 3_666 . . . no
Nb Te2 Co Nb 75.00(17) 2_655 . . . no
Nb Te2 Co Te1 -28.81(19) 4_565 . . 4_565 no
Nb Te2 Co Te1 65.15(16) . 3_666 . . no
Nb Te2 Co Te1 97.50(19) 2_645 3_666 . . no
Co Te2 Co Nb -62.7(2) 3_666 . . . no
Co Te2 Co Te2 0.0(2) 3_666 . . 3_666 no
Nb Te2 Co Te2 -143.2(3) 4_565 . . 3_666 no
Co Te2 Co Te1 114.4(3) 3_666 . . 4_565 no
Co Te2 Co Nb 65.7(2) 3_666 . . 3_666 no
Nb Te2 Co Nb -77.52(16) 4_565 . . 3_666 no
Nb Te2 Co Nb -156.6(2) 2_655 . . 3_666 no
Nb Te2 Co Te1 48.7(2) 3_666 . . 4_565 no
Nb Te2 Co Te1 176.0(3) 3_666 . . . no
Co Te2 Co Te1 -118.3(3) 3_666 . . . no
Nb Te2 Co Te1 98.5(3) 4_565 . . . no
Co Te2 Nb Co -46.5(2) 2_655 4_564 . . no
Co Te2 Nb Co -80.4(2) 4_564 4_564 . . no
Nb Te2 Co Nb 154.1(2) 4_565 . . . no
Nb Te2 Co Te2 137.7(3) 2_655 . . 3_666 no
Nb Te2 Co Te2 -65.7(2) 3_666 . . 3_666 no
Co Te2 Nb Te1 173.4(2) 2_645 2_645 . . no
Co Te2 Nb Co -145.5(3) 2_645 2_645 . . no
Co Te2 Nb Te1 -56.24(18) . 3_666 . . no
Nb Te2 Nb Te1 155.68(12) 2_645 3_666 . . no
Co Te2 Nb Te1 -128.54(19) 3_666 3_666 . . no
Nb Te2 Co Te1 -107.9(2) 2_655 . . 4_565 no
Nb Te2 Co Te1 19.5(2) 2_655 . . . no
Co Te2 Nb Te1 10.41(19) 2_655 4_564 . . no
Co Te2 Nb Te1 -23.55(16) 4_564 4_564 . . no
Nb Te2 Nb Co -18.32(18) 2_655 4_564 . . no
Co Te2 Nb Co 72.3(2) . 3_666 . 3_666 no
Nb Te2 Co Nb 32.35(18) 2_645 3_666 . . no
Co Te2 Co Nb 69.3(2) 3_666 3_666 . . no
Nb Te2 Co Nb -129.6(2) . 3_666 . 3_666 no
Co Te2 Co Te1 134.5(3) 3_666 3_666 . . no
Nb Te2 Co Te2 -69.3(3) . 3_666 . . no
Nb Te2 Co Te2 -37.0(3) 2_645 3_666 . . no
Co Te2 Co Te2 0.0(2) 3_666 3_666 . . no
Nb Te2 Nb Te1 38.56(11) 2_655 4_564 . . no
Co Te2 Nb Co -72.3(2) 3_666 3_666 . . no
Co Te2 Nb Te1 110.18(19) . 3_666 . 2_645 no
Co Te2 Nb Te2 -144.2(2) . 3_666 . 2_645 no
Nb Te2 Co Te1 166.1(2) . 3_666 . 4_565 no
Nb Te2 Nb Co -148.08(19) 2_645 3_666 . . no
Te1 Nb Co Nb -13.3(4) . . 3_666 3_666 no
Te1 Nb Co Te1 -173.0(2) . . 3_666 2_645 no
Co Nb Co Te2 -60.16(19) . . 3_666 . no
Te1 Nb Co Te2 54.93(19) . . 3_666 3_666 no
Te1 Nb Co Nb -17.6(4) 2_645 . . 3_666 no
Te1 Nb Co Te2 44.0(2) 2_645 . . . no
Te1 Nb Co Te2 -82.83(19) 2_645 . . 3_666 no
Co Nb Co Nb 0.0(3) . . 3_666 3_666 no
Te1 Nb Co Te2 99.6(2) 2_645 . 3_666 . no
Te2 Nb Co Te2 -174.9(2) 2_645 . 3_666 . no
Te2 Nb Co Te2 -128.4(2) 3_666 . 3_666 . no
Te2 Nb Co Te2 40.5(2) 4_564 . 3_666 . no
Co Nb Co Te1 -159.7(3) . . 3_666 2_645 no
Co Nb Co Te2 68.2(2) . . 3_666 3_666 no
Co Nb Co Te2 -65.23(18) 3_666 . . 3_666 no
Co Nb Co Nb 0.0(3) 3_666 . . 3_666 no
Te2 Nb Co Te1 87.69(19) 4_564 . . . no
Te2 Nb Co Te2 -45.8(2) 4_564 . . . no
Te2 Nb Co Te2 -172.65(16) 4_564 . . 3_666 no
Te2 Nb Co Nb -107.4(3) 4_564 . . 3_666 no
Te2 Nb Co Te1 -53.0(2) 2_645 . . . no
Te2 Nb Co Te2 173.5(2) 2_645 . . . no
Te2 Nb Co Te2 46.7(2) 2_645 . . 3_666 no
Te2 Nb Co Nb 111.9(3) 2_645 . . 3_666 no
Te2 Nb Co Te1 -99.66(18) 3_666 . . . no
Te2 Nb Co Te2 126.9(2) 3_666 . . . no
Te2 Nb Co Nb 65.2(2) 3_666 . . 3_666 no
Co Nb Co Te1 -164.9(3) 3_666 . . . no
Co Nb Co Te2 61.6(2) 3_666 . . . no
Te1 Nb Co Te2 -133.5(2) . . . . no
Te1 Nb Co Te2 99.66(18) . . . 3_666 no
Te1 Nb Co Nb 164.9(3) . . . 3_666 no
Te1 Nb Co Te1 177.5(2) 2_645 . . . no
Te1 Nb Co Te2 -73.5(2) . . 3_666 . no
